data_1569894
loop_
_publ_author_name
'Guan, Lei'
'Wang, Ying'
'Jin, Hongzhe'
'Yin, Pengpeng'

_publ_section_title
;
 A new route for the syntheses of coordination polymers using magnetic
 influence: syntheses, crystal structures and fluorescence properties.
;
_journal_coeditor_code ED5029
_journal_issue 6
_journal_name_full IUCrJ
_journal_paper_doi 10.1107/S2052252523007650
_journal_volume 10
_journal_year 2023
_chemical_formula_moiety 'C14 H16 N2 O10 Zn'
_chemical_formula_sum 'C14 H16 N2 O10 Zn'
_chemical_formula_weight 437.66
_space_group_crystal_system monoclinic
_space_group_IT_number 14
_space_group_name_Hall '-P 2ybc'
_space_group_name_H-M_alt 'P 1 21/c 1'
_atom_sites_solution_hydrogens mixed
_atom_sites_solution_primary dual
_audit_creation_date 2021-05-03
_audit_creation_method
;
Olex2 1.2
(compiled 2018.05.29 svn.r3508 for OlexSys, GUI svn.r5506)
;
_cell_angle_alpha 90
_cell_angle_beta 106.000(4)
_cell_angle_gamma 90
_cell_formula_units_Z 4
_cell_length_a 9.4322(4)
_cell_length_b 11.3669(4)
_cell_length_c 16.0822(7)
_cell_measurement_reflns_used 9870
_cell_measurement_temperature 113.15
_cell_measurement_theta_max 32.5870
_cell_measurement_theta_min 2.1510
_cell_volume 1657.46(12)
_computing_cell_refinement 'CrysAlisPro 1.171.39.46 (Rigaku OD, 2018)'
_computing_data_collection 'CrysAlisPro 1.171.39.46 (Rigaku OD, 2018)'
_computing_data_reduction 'CrysAlisPro 1.171.39.46 (Rigaku OD, 2018)'
_computing_molecular_graphics 'Olex2 (Dolomanov et al., 2009)'
_computing_publication_material 'Olex2 (Dolomanov et al., 2009)'
_computing_structure_refinement 'ShelXL (Sheldrick, 2015)'
_computing_structure_solution 'ShelXT (Sheldrick, 2015)'
_diffrn_ambient_temperature 113.15
_diffrn_detector 'CCD plate'
_diffrn_measured_fraction_theta_full 1.000
_diffrn_measured_fraction_theta_max 0.922
_diffrn_measurement_details
;
List of Runs (angles in degrees, time in seconds):

  # Type    Start    End  Width  t~exp~   \w     \q     \k     \f   Frames
--------------------------------------------------------------------------
  1  \w   -115.00  65.00   1.00    2.00    --  -25.00  45.00   0.00  180
  2  \w   -115.00  35.00   1.00    2.00    --  -25.00  45.00  90.00  150
  3  \w   -115.00   5.00   1.00    2.00    --  -25.00  45.00 180.00  120
;
_diffrn_measurement_device 'abstract diffractometer'
_diffrn_measurement_device_type 'Rigaku Saturn 70 CCD'
_diffrn_measurement_method '\w scans'
_diffrn_orient_matrix_type 'CrysAlisPro convention (1999,Acta A55,543-557)'
_diffrn_orient_matrix_UB_11 -0.0324005000
_diffrn_orient_matrix_UB_12 0.0568278000
_diffrn_orient_matrix_UB_13 -0.0055200000
_diffrn_orient_matrix_UB_21 -0.0385405000
_diffrn_orient_matrix_UB_22 -0.0136028000
_diffrn_orient_matrix_UB_23 0.0309094000
_diffrn_orient_matrix_UB_31 0.0599168000
_diffrn_orient_matrix_UB_32 0.0219063000
_diffrn_orient_matrix_UB_33 0.0334325000
_diffrn_radiation_monochromator confocal
_diffrn_radiation_probe x-ray
_diffrn_radiation_type MoK\a
_diffrn_radiation_wavelength 0.71073
_diffrn_reflns_av_R_equivalents 0.0587
_diffrn_reflns_av_unetI/netI 0.0592
_diffrn_reflns_Laue_measured_fraction_full 1.000
_diffrn_reflns_Laue_measured_fraction_max 0.922
_diffrn_reflns_limit_h_max 11
_diffrn_reflns_limit_h_min -13
_diffrn_reflns_limit_k_max 16
_diffrn_reflns_limit_k_min -17
_diffrn_reflns_limit_l_max 24
_diffrn_reflns_limit_l_min -16
_diffrn_reflns_number 20581
_diffrn_reflns_point_group_measured_fraction_full 1.000
_diffrn_reflns_point_group_measured_fraction_max 0.922
_diffrn_reflns_theta_full 25.242
_diffrn_reflns_theta_max 32.894
_diffrn_reflns_theta_min 2.224
_diffrn_source 'rotating anode'
_diffrn_source_type 'Enhance (Mo) X-ray Source'
_exptl_absorpt_coefficient_mu 1.543
_exptl_absorpt_correction_T_max 1.00000
_exptl_absorpt_correction_T_min 0.88416
_exptl_absorpt_correction_type multi-scan
_exptl_absorpt_process_details 'CrysAlisPro 1.171.39.46 (Rigaku Oxford Diffraction, 2018)'
_exptl_crystal_density_diffrn 1.754
_exptl_crystal_description block
_exptl_crystal_F_000 896
_exptl_crystal_size_max 0.16
_exptl_crystal_size_mid 0.13
_exptl_crystal_size_min 0.1
_refine_diff_density_max 0.751
_refine_diff_density_min -0.722
_refine_diff_density_rms 0.125
_refine_ls_extinction_method none
_refine_ls_goodness_of_fit_ref 1.104
_refine_ls_hydrogen_treatment constr
_refine_ls_matrix_type full
_refine_ls_number_parameters 249
_refine_ls_number_reflns 5723
_refine_ls_number_restraints 0
_refine_ls_restrained_S_all 1.104
_refine_ls_R_factor_all 0.0704
_refine_ls_R_factor_gt 0.0519
_refine_ls_shift/su_max 0.001
_refine_ls_shift/su_mean 0.000
_refine_ls_structure_factor_coef Fsqd
_refine_ls_weighting_details 'w=1/[\s^2^(Fo^2^)+(0.0358P)^2^+3.7399P] where P=(Fo^2^+2Fc^2^)/3'
_refine_ls_weighting_scheme calc
_refine_ls_wR_factor_gt 0.1173
_refine_ls_wR_factor_ref 0.1260
_reflns_Friedel_coverage 0.000
_reflns_number_gt 4485
_reflns_number_total 5723
_reflns_threshold_expression 'I > 2\s(I)'
_cod_data_source_file ed5029.cif
_cod_data_source_block compound_1
_cod_database_code 1569894
_shelx_shelxl_version_number 2018/3
_chemical_oxdiff_formula 'C11 H10 N O'
_shelx_space_group_comment
;
The symmetry employed for this shelxl refinement is uniquely defined
by the following loop, which should always be used as a source of
symmetry information in preference to the above space-group names.
They are only intended as comments.
;
_shelx_estimated_absorpt_t_max 0.861
_shelx_estimated_absorpt_t_min 0.790
_reflns_odcompleteness_completeness 99.97
_reflns_odcompleteness_iscentric 1
_reflns_odcompleteness_theta 26.32
_olex2_refinement_description
;
1. Fixed Uiso
 At 1.2 times of:
  All C(H) groups
 At 1.5 times of:
  All O(H) groups, All O(H,H) groups
2.a Riding coordinates:
 O9(H9A,H9B)
2.b Rotating group:
 O7(H7A,H7B), O8(H8A,H8B), O10(H10A,H10B)
2.c Aromatic/amide H refined with riding coordinates:
 C4(H4), C5(H5), C7(H7), C9(H9), C10(H10), C13(H13)
2.d Idealised tetrahedral OH refined as rotating group:
 O3(H3), O6(H6)
;
_olex2_submission_special_instructions 'No special instructions were received'
_oxdiff_exptl_absorpt_empirical_details
;
Empirical correction (ABSPACK) includes:
- Absorption correction using spherical harmonics
- Frame scaling
- Detector area scaling
;
_oxdiff_exptl_absorpt_empirical_full_max 1.453
_oxdiff_exptl_absorpt_empirical_full_min 0.818

loop_
_space_group_symop_operation_xyz
'x, y, z'
'-x, y+1/2, -z+1/2'
'-x, -y, -z'
'x, -y-1/2, z-1/2'

loop_
_atom_site_label
_atom_site_type_symbol
_atom_site_fract_x
_atom_site_fract_y
_atom_site_fract_z
_atom_site_U_iso_or_equiv
_atom_site_adp_type
_atom_site_occupancy
_atom_site_site_symmetry_order
_atom_site_calc_flag
_atom_site_refinement_flags_posn
_atom_site_refinement_flags_adp
_atom_site_refinement_flags_occupancy
_atom_site_disorder_assembly
_atom_site_disorder_group
Zn1 Zn 0.71670(3) 0.85603(3) 0.71303(2) 0.01242(9) Uani 1 1 d . . . . .
O1 O -0.0455(3) 0.0658(2) 0.70155(14) 0.0261(5) Uani 1 1 d . . . . .
O2 O -0.2294(2) -0.04024(19) 0.61803(13) 0.0192(4) Uani 1 1 d . . . . .
O3 O -0.3223(3) -0.0015(2) 0.45694(14) 0.0226(5) Uani 1 1 d . . . . .
H3 H -0.317622 -0.034433 0.504394 0.034 Uiso 1 1 calc GR . . . .
O4 O 0.4711(2) 0.63801(19) 0.68015(13) 0.0207(4) Uani 1 1 d . . . . .
O5 O 0.5831(2) 0.75968(18) 0.60942(13) 0.0154(4) Uani 1 1 d . . . . .
O6 O 0.5262(3) 0.7537(2) 0.44596(14) 0.0241(5) Uani 1 1 d . . . . .
H6 H 0.562384 0.780280 0.496068 0.036 Uiso 1 1 calc GR . . . .
O7 O 0.6684(2) 0.74267(19) 0.80659(13) 0.0186(4) Uani 1 1 d . . . . .
H7A H 0.588450 0.699988 0.783558 0.028 Uiso 1 1 d GR . . . .
H7B H 0.642001 0.782381 0.847627 0.028 Uiso 1 1 d GR . . . .
O8 O 0.5346(2) 0.96219(19) 0.70788(14) 0.0204(4) Uani 1 1 d . . . . .
H8A H 0.491982 0.983181 0.654993 0.031 Uiso 1 1 d GR . . . .
H8B H 0.562420 1.028529 0.734064 0.031 Uiso 1 1 d GR . . . .
O9 O 0.8400(2) 0.95781(18) 0.81462(13) 0.0166(4) Uani 1 1 d . . . . .
H9A H 0.871936 0.914649 0.859530 0.025 Uiso 1 1 d R . . . .
H9B H 0.905686 0.999549 0.797660 0.025 Uiso 1 1 d R . . . .
O10 O 0.8936(2) 0.74928(19) 0.71271(13) 0.0193(4) Uani 1 1 d . . . . .
H10A H 0.874368 0.704833 0.666304 0.029 Uiso 1 1 d GR . . . .
H10B H 0.909308 0.697622 0.754743 0.029 Uiso 1 1 d GR . . . .
N1 N 0.0917(3) 0.3586(2) 0.50390(15) 0.0148(4) Uani 1 1 d . . . . .
N2 N 0.1229(3) 0.3948(2) 0.43677(15) 0.0132(4) Uani 1 1 d . . . . .
C1 C -0.1304(3) 0.0405(2) 0.62948(18) 0.0171(5) Uani 1 1 d . . . . .
C2 C -0.1223(3) 0.1075(2) 0.55099(18) 0.0147(5) Uani 1 1 d . . . . .
C3 C -0.2184(3) 0.0837(2) 0.46904(18) 0.0155(5) Uani 1 1 d . . . . .
C4 C -0.2113(3) 0.1511(3) 0.39742(18) 0.0175(5) Uani 1 1 d . . . . .
H4 H -0.275679 0.134038 0.342008 0.021 Uiso 1 1 calc R . . . .
C5 C -0.1120(3) 0.2417(2) 0.40670(18) 0.0157(5) Uani 1 1 d . . . . .
H5 H -0.109640 0.288127 0.357982 0.019 Uiso 1 1 calc R . . . .
C6 C -0.0141(3) 0.2661(2) 0.48784(18) 0.0138(5) Uani 1 1 d . . . . .
C7 C -0.0210(3) 0.1988(3) 0.55858(18) 0.0167(5) Uani 1 1 d . . . . .
H7 H 0.045013 0.215394 0.613598 0.020 Uiso 1 1 calc R . . . .
C8 C 0.2248(3) 0.4888(2) 0.44629(17) 0.0138(5) Uani 1 1 d . . . . .
C9 C 0.2452(3) 0.5323(3) 0.36895(18) 0.0168(5) Uani 1 1 d . . . . .
H9 H 0.190604 0.499436 0.315364 0.020 Uiso 1 1 calc R . . . .
C10 C 0.3437(4) 0.6222(3) 0.36961(19) 0.0205(6) Uani 1 1 d . . . . .
H10 H 0.355070 0.652101 0.316654 0.025 Uiso 1 1 calc R . . . .
C11 C 0.4266(3) 0.6692(2) 0.44810(18) 0.0159(5) Uani 1 1 d . . . . .
C12 C 0.4059(3) 0.6271(2) 0.52670(17) 0.0119(5) Uani 1 1 d . . . . .
C13 C 0.3058(3) 0.5370(2) 0.52482(17) 0.0131(5) Uani 1 1 d . . . . .
H13 H 0.292229 0.507926 0.577477 0.016 Uiso 1 1 calc R . . . .
C14 C 0.4918(3) 0.6768(2) 0.61184(17) 0.0132(5) Uani 1 1 d . . . . .

loop_
_atom_site_aniso_label
_atom_site_aniso_U_11
_atom_site_aniso_U_22
_atom_site_aniso_U_33
_atom_site_aniso_U_23
_atom_site_aniso_U_13
_atom_site_aniso_U_12
Zn1 0.01450(16) 0.01217(14) 0.00977(15) -0.00064(11) 0.00196(11) -0.00169(12)
O1 0.0312(12) 0.0287(12) 0.0135(10) 0.0042(9) -0.0023(9) -0.0177(10)
O2 0.0202(10) 0.0199(10) 0.0151(10) 0.0035(8) 0.0008(8) -0.0099(8)
O3 0.0252(11) 0.0234(11) 0.0151(10) 0.0043(8) -0.0016(9) -0.0144(9)
O4 0.0285(12) 0.0216(10) 0.0107(9) 0.0018(8) 0.0034(8) -0.0101(9)
O5 0.0177(10) 0.0157(9) 0.0126(9) -0.0030(7) 0.0036(7) -0.0082(7)
O6 0.0317(12) 0.0290(12) 0.0121(10) -0.0029(8) 0.0069(9) -0.0204(10)
O7 0.0224(11) 0.0219(10) 0.0122(9) -0.0012(8) 0.0056(8) -0.0065(8)
O8 0.0203(11) 0.0207(10) 0.0165(10) -0.0060(8) -0.0014(8) 0.0026(8)
O9 0.0186(10) 0.0176(9) 0.0126(9) -0.0003(7) 0.0027(8) -0.0021(8)
O10 0.0259(11) 0.0187(10) 0.0129(9) -0.0014(8) 0.0049(8) 0.0056(8)
N1 0.0154(11) 0.0156(10) 0.0130(10) 0.0005(8) 0.0034(9) -0.0050(9)
N2 0.0140(11) 0.0148(10) 0.0099(10) -0.0002(8) 0.0019(8) -0.0050(8)
C1 0.0200(14) 0.0151(12) 0.0147(13) 0.0044(10) 0.0025(11) -0.0046(10)
C2 0.0153(13) 0.0150(12) 0.0124(12) 0.0022(9) 0.0013(10) -0.0038(10)
C3 0.0153(13) 0.0154(12) 0.0142(12) 0.0002(10) 0.0012(10) -0.0051(10)
C4 0.0179(13) 0.0235(14) 0.0089(11) -0.0002(10) -0.0001(10) -0.0063(11)
C5 0.0183(13) 0.0159(12) 0.0120(12) 0.0020(9) 0.0028(10) -0.0043(10)
C6 0.0151(12) 0.0132(11) 0.0130(12) -0.0004(9) 0.0037(10) -0.0040(9)
C7 0.0191(14) 0.0194(13) 0.0103(12) 0.0011(10) 0.0018(10) -0.0074(11)
C8 0.0142(12) 0.0146(12) 0.0130(12) -0.0020(9) 0.0044(10) -0.0044(9)
C9 0.0207(14) 0.0186(13) 0.0108(12) -0.0024(10) 0.0040(10) -0.0073(11)
C10 0.0281(16) 0.0226(14) 0.0109(13) -0.0001(10) 0.0057(11) -0.0110(12)
C11 0.0184(13) 0.0176(13) 0.0124(12) -0.0002(10) 0.0051(10) -0.0062(10)
C12 0.0132(12) 0.0111(11) 0.0116(11) -0.0015(9) 0.0038(9) -0.0032(9)
C13 0.0152(12) 0.0134(11) 0.0108(12) -0.0004(9) 0.0039(10) -0.0033(9)
C14 0.0149(12) 0.0119(11) 0.0125(12) -0.0004(9) 0.0029(10) -0.0020(9)

loop_
_atom_type_symbol
_atom_type_description
_atom_type_scat_dispersion_real
_atom_type_scat_dispersion_imag
_atom_type_scat_source
C C 0.0033 0.0016 'International Tables Vol C Tables 4.2.6.8 and 6.1.1.4'
H H 0.0000 0.0000 'International Tables Vol C Tables 4.2.6.8 and 6.1.1.4'
N N 0.0061 0.0033 'International Tables Vol C Tables 4.2.6.8 and 6.1.1.4'
O O 0.0106 0.0060 'International Tables Vol C Tables 4.2.6.8 and 6.1.1.4'
Zn Zn 0.2839 1.4301 'International Tables Vol C Tables 4.2.6.8 and 6.1.1.4'

loop_
_geom_angle_atom_site_label_1
_geom_angle_atom_site_label_2
_geom_angle_atom_site_label_3
_geom_angle
_geom_angle_site_symmetry_1
_geom_angle_site_symmetry_3
_geom_angle_publ_flag
O2 Zn1 O7 176.64(9) 1_665 . ?
O5 Zn1 O2 85.87(8) . 1_665 ?
O5 Zn1 O7 92.68(8) . . ?
O8 Zn1 O2 90.46(9) . 1_665 ?
O8 Zn1 O5 87.87(8) . . ?
O8 Zn1 O7 92.52(9) . . ?
O9 Zn1 O2 93.68(8) . 1_665 ?
O9 Zn1 O5 177.00(8) . . ?
O9 Zn1 O7 87.92(8) . . ?
O9 Zn1 O8 89.17(8) . . ?
O10 Zn1 O2 88.30(9) . 1_665 ?
O10 Zn1 O5 90.00(8) . . ?
O10 Zn1 O7 88.66(9) . . ?
O10 Zn1 O8 177.61(8) . . ?
O10 Zn1 O9 92.96(8) . . ?
C1 O2 Zn1 127.46(18) . 1_445 ?
C3 O3 H3 109.5 . . ?
C14 O5 Zn1 128.28(17) . . ?
C11 O6 H6 109.5 . . ?
Zn1 O7 H7A 111.1 . . ?
Zn1 O7 H7B 112.1 . . ?
H7A O7 H7B 102.0 . . ?
Zn1 O8 H8A 110.6 . . ?
Zn1 O8 H8B 110.4 . . ?
H8A O8 H8B 103.5 . . ?
Zn1 O9 H9A 109.6 . . ?
Zn1 O9 H9B 110.2 . . ?
H9A O9 H9B 117.1 . . ?
Zn1 O10 H10A 111.3 . . ?
Zn1 O10 H10B 110.9 . . ?
H10A O10 H10B 102.8 . . ?
N2 N1 C6 113.7(2) . . ?
N1 N2 C8 117.7(2) . . ?
O1 C1 O2 123.6(3) . . ?
O1 C1 C2 119.9(3) . . ?
O2 C1 C2 116.6(2) . . ?
C3 C2 C1 121.6(2) . . ?
C7 C2 C1 120.0(2) . . ?
C7 C2 C3 118.4(3) . . ?
O3 C3 C2 121.8(2) . . ?
O3 C3 C4 118.1(2) . . ?
C4 C3 C2 120.1(2) . . ?
C3 C4 H4 119.8 . . ?
C5 C4 C3 120.5(3) . . ?
C5 C4 H4 119.8 . . ?
C4 C5 H5 119.9 . . ?
C4 C5 C6 120.3(3) . . ?
C6 C5 H5 119.9 . . ?
C5 C6 N1 124.3(2) . . ?
C7 C6 N1 116.6(2) . . ?
C7 C6 C5 119.0(2) . . ?
C2 C7 H7 119.2 . . ?
C6 C7 C2 121.7(3) . . ?
C6 C7 H7 119.2 . . ?
C9 C8 N2 115.2(2) . . ?
C13 C8 N2 125.5(2) . . ?
C13 C8 C9 119.3(2) . . ?
C8 C9 H9 119.6 . . ?
C10 C9 C8 120.8(3) . . ?
C10 C9 H9 119.6 . . ?
C9 C10 H10 120.0 . . ?
C9 C10 C11 119.9(3) . . ?
C11 C10 H10 120.0 . . ?
O6 C11 C10 118.0(2) . . ?
O6 C11 C12 122.1(2) . . ?
C10 C11 C12 119.9(2) . . ?
C11 C12 C14 121.1(2) . . ?
C13 C12 C11 119.4(2) . . ?
C13 C12 C14 119.5(2) . . ?
C8 C13 H13 119.7 . . ?
C12 C13 C8 120.6(2) . . ?
C12 C13 H13 119.7 . . ?
O4 C14 O5 123.7(3) . . ?
O4 C14 C12 119.7(2) . . ?
O5 C14 C12 116.6(2) . . ?

loop_
_geom_bond_atom_site_label_1
_geom_bond_atom_site_label_2
_geom_bond_distance
_geom_bond_site_symmetry_2
_geom_bond_publ_flag
Zn1 O2 2.100(2) 1_665 ?
Zn1 O5 2.0991(19) . ?
Zn1 O7 2.124(2) . ?
Zn1 O8 2.082(2) . ?
Zn1 O9 2.077(2) . ?
Zn1 O10 2.064(2) . ?
O1 C1 1.247(4) . ?
O2 C1 1.286(3) . ?
O3 H3 0.8400 . ?
O3 C3 1.353(3) . ?
O4 C14 1.248(3) . ?
O5 C14 1.284(3) . ?
O6 H6 0.8400 . ?
O6 C11 1.350(3) . ?
O7 H7A 0.8871 . ?
O7 H7B 0.8897 . ?
O8 H8A 0.8680 . ?
O8 H8B 0.8683 . ?
O9 H9A 0.8562 . ?
O9 H9B 0.8809 . ?
O10 H10A 0.8777 . ?
O10 H10B 0.8766 . ?
N1 N2 1.264(3) . ?
N1 C6 1.422(3) . ?
N2 C8 1.416(3) . ?
C1 C2 1.494(4) . ?
C2 C3 1.405(4) . ?
C2 C7 1.393(4) . ?
C3 C4 1.401(4) . ?
C4 H4 0.9500 . ?
C4 C5 1.372(4) . ?
C5 H5 0.9500 . ?
C5 C6 1.403(4) . ?
C6 C7 1.388(4) . ?
C7 H7 0.9500 . ?
C8 C9 1.400(4) . ?
C8 C13 1.396(4) . ?
C9 H9 0.9500 . ?
C9 C10 1.379(4) . ?
C10 H10 0.9500 . ?
C10 C11 1.395(4) . ?
C11 C12 1.414(4) . ?
C12 C13 1.388(3) . ?
C12 C14 1.496(4) . ?
C13 H13 0.9500 . ?

loop_
_geom_torsion_atom_site_label_1
_geom_torsion_atom_site_label_2
_geom_torsion_atom_site_label_3
_geom_torsion_atom_site_label_4
_geom_torsion
_geom_torsion_site_symmetry_1
_geom_torsion_site_symmetry_2
_geom_torsion_site_symmetry_3
_geom_torsion_site_symmetry_4
_geom_torsion_publ_flag
Zn1 O2 C1 O1 3.0(5) 1_445 . . . ?
Zn1 O2 C1 C2 -175.53(19) 1_445 . . . ?
Zn1 O5 C14 O4 -1.9(4) . . . . ?
Zn1 O5 C14 C12 177.40(17) . . . . ?
O1 C1 C2 C3 -178.3(3) . . . . ?
O1 C1 C2 C7 -0.7(5) . . . . ?
O2 C1 C2 C3 0.3(4) . . . . ?
O2 C1 C2 C7 178.0(3) . . . . ?
O3 C3 C4 C5 177.4(3) . . . . ?
O6 C11 C12 C13 -177.6(3) . . . . ?
O6 C11 C12 C14 1.5(4) . . . . ?
N1 N2 C8 C9 -174.5(3) . . . . ?
N1 N2 C8 C13 7.1(4) . . . . ?
N1 C6 C7 C2 178.7(3) . . . . ?
N2 N1 C6 C5 -20.5(4) . . . . ?
N2 N1 C6 C7 161.1(3) . . . . ?
N2 C8 C9 C10 -178.7(3) . . . . ?
N2 C8 C13 C12 178.2(3) . . . . ?
C1 C2 C3 O3 -0.5(5) . . . . ?
C1 C2 C3 C4 177.6(3) . . . . ?
C1 C2 C7 C6 -177.4(3) . . . . ?
C2 C3 C4 C5 -0.8(5) . . . . ?
C3 C2 C7 C6 0.4(5) . . . . ?
C3 C4 C5 C6 1.5(5) . . . . ?
C4 C5 C6 N1 -179.5(3) . . . . ?
C4 C5 C6 C7 -1.2(4) . . . . ?
C5 C6 C7 C2 0.2(4) . . . . ?
C6 N1 N2 C8 178.5(2) . . . . ?
C7 C2 C3 O3 -178.2(3) . . . . ?
C7 C2 C3 C4 -0.1(4) . . . . ?
C8 C9 C10 C11 1.3(5) . . . . ?
C9 C8 C13 C12 -0.1(4) . . . . ?
C9 C10 C11 O6 177.3(3) . . . . ?
C9 C10 C11 C12 -2.1(5) . . . . ?
C10 C11 C12 C13 1.7(4) . . . . ?
C10 C11 C12 C14 -179.2(3) . . . . ?
C11 C12 C13 C8 -0.6(4) . . . . ?
C11 C12 C14 O4 180.0(3) . . . . ?
C11 C12 C14 O5 0.6(4) . . . . ?
C13 C8 C9 C10 -0.3(4) . . . . ?
C13 C12 C14 O4 -1.0(4) . . . . ?
C13 C12 C14 O5 179.7(2) . . . . ?
C14 C12 C13 C8 -179.7(3) . . . . ?
